data_7239149
loop_
_publ_author_name
'Zou, Ji-Yong'
'Xu, Na'
'Shi, Wei'
'Gao, Hong-Ling'
'Cui, Jian-Zhong'
'Cheng, Peng'

_publ_section_title
;
 A new family of 3d--4f heterometallic coordination polymers assembled
 with 1H-1,2,3-triazole-4,5-dicarboxylic acid: syntheses, structures and
 magnetic properties
;
_journal_issue 44
_journal_name_full 'RSC Advances'
_journal_page_first 21511
_journal_paper_doi 10.1039/c3ra43118e
_journal_volume 3
_journal_year 2013
_chemical_formula_sum 'C8 H12 Cl Cu2 Dy N6 O14'
_chemical_formula_weight 741.27
_space_group_IT_number 13
_space_group_name_Hall '-P 2ya'
_space_group_name_H-M_alt 'P 1 2/a 1'
_symmetry_cell_setting monoclinic
_symmetry_space_group_name_H-M 'P 1 2/a 1'
_atom_sites_solution_hydrogens geom
_atom_sites_solution_primary direct
_atom_sites_solution_secondary difmap
_audit_creation_method SHELXL-97
_cell_angle_alpha 90.00
_cell_angle_beta 103.35(3)
_cell_angle_gamma 90.00
_cell_formula_units_Z 2
_cell_length_a 11.550(2)
_cell_length_b 6.7557(15)
_cell_length_c 12.137(3)
_cell_measurement_reflns_used 1651
_cell_measurement_temperature 128(2)
_cell_measurement_theta_max 28.9365
_cell_measurement_theta_min 3.0092
_cell_volume 921.4(4)
_computing_cell_refinement CRYSALISPRO
_computing_data_collection CRYSALISPRO
_computing_data_reduction CRYSALISPRO
_computing_structure_refinement 'SHELXL-97 (Sheldrick, 1997)'
_computing_structure_solution 'SHELXS-97 (Sheldrick, 1990)'
_diffrn_ambient_temperature 128(2)
_diffrn_detector_area_resol_mean 16.2116
_diffrn_measured_fraction_theta_full 0.997
_diffrn_measured_fraction_theta_max 0.997
_diffrn_measurement_device_type 'SuperNova, Single source at offset), Eos'
_diffrn_measurement_method '\w scans'
_diffrn_radiation_monochromator graphite
_diffrn_radiation_source 'SuperNova (Mo) X-ray Source'
_diffrn_radiation_type MoK\a
_diffrn_radiation_wavelength 0.71073
_diffrn_reflns_av_R_equivalents 0.0709
_diffrn_reflns_av_sigmaI/netI 0.0892
_diffrn_reflns_limit_h_max 13
_diffrn_reflns_limit_h_min -13
_diffrn_reflns_limit_k_max 8
_diffrn_reflns_limit_k_min -7
_diffrn_reflns_limit_l_max 14
_diffrn_reflns_limit_l_min -8
_diffrn_reflns_number 3215
_diffrn_reflns_theta_full 25.00
_diffrn_reflns_theta_max 25.00
_diffrn_reflns_theta_min 3.02
_exptl_absorpt_coefficient_mu 6.536
_exptl_absorpt_correction_T_max 1.00000
_exptl_absorpt_correction_T_min 0.60836
_exptl_absorpt_correction_type multi-scan
_exptl_absorpt_process_details CRYSALISPRO
_exptl_crystal_colour blue
_exptl_crystal_density_diffrn 2.672
_exptl_crystal_density_method 'not measured'
_exptl_crystal_description Block
_exptl_crystal_F_000 710
_exptl_crystal_size_max 0.15
_exptl_crystal_size_mid 0.14
_exptl_crystal_size_min 0.14
_refine_diff_density_max 3.455
_refine_diff_density_min -2.797
_refine_diff_density_rms 0.339
_refine_ls_extinction_method none
_refine_ls_goodness_of_fit_ref 1.060
_refine_ls_hydrogen_treatment mixed
_refine_ls_matrix_type full
_refine_ls_number_parameters 164
_refine_ls_number_reflns 1619
_refine_ls_number_restraints 66
_refine_ls_restrained_S_all 1.130
_refine_ls_R_factor_all 0.0873
_refine_ls_R_factor_gt 0.0760
_refine_ls_shift/su_max 0.003
_refine_ls_shift/su_mean 0.000
_refine_ls_structure_factor_coef Fsqd
_refine_ls_weighting_details 'calc w=1/[\s^2^(Fo^2^)+(0.0374P)^2^+49.2739P] where P=(Fo^2^+2Fc^2^)/3'
_refine_ls_weighting_scheme calc
_refine_ls_wR_factor_gt 0.1603
_refine_ls_wR_factor_ref 0.1690
_reflns_number_gt 1379
_reflns_number_total 1619
_reflns_threshold_expression >2sigma(I)
_cod_data_source_file c3ra43118e.txt
_cod_data_source_block 3-Dy
_cod_depositor_comments
;
The following automatic conversions were performed:

data item '_symmetry_cell_setting' value 'Monoclinic' was changed to
'monoclinic' in accordance with the
/home/saulius/struct/COD-crude-data/automatic-downloads/DataCite-retrospective/RSC/depositions/lib/dictionaries/cif_core.dic
dictionary named 'cif_core.dic' version 2.4.2 last updated on
2011-04-26.

Automatic conversion script
Id: cif_fix_values 6909 2019-04-08 15:41:33Z antanas 
;
_cod_original_sg_symbol_H-M P2/a
_cod_database_code 7239149

loop_
_symmetry_equiv_pos_as_xyz
'x, y, z'
'-x+1/2, y, -z'
'-x, -y, -z'
'x-1/2, -y, z'

loop_
_atom_site_label
_atom_site_type_symbol
_atom_site_fract_x
_atom_site_fract_y
_atom_site_fract_z
_atom_site_U_iso_or_equiv
_atom_site_adp_type
_atom_site_occupancy
_atom_site_symmetry_multiplicity
_atom_site_calc_flag
_atom_site_refinement_flags
_atom_site_disorder_assembly
_atom_site_disorder_group
Dy1 Dy 0.7500 0.51314(6) 1.0000 0.01747(11) Uani 1 2 d SU . .
Cu1 Cu 0.88773(6) 1.10052(13) 0.58924(7) 0.0233(2) Uani 1 1 d U . .
Cl1 Cl 0.7500 1.3724(3) 0.5000 0.0344(8) Uani 1 2 d S . .
O4 O 0.4272(4) 0.7632(7) 0.7370(4) 0.0248(6) Uani 1 1 d U . .
O1 O 0.8331(4) 0.7337(8) 0.9036(4) 0.0391(15) Uani 1 1 d . . .
O2 O 0.9452(4) 0.8169(7) 0.7861(4) 0.0308(10) Uani 1 1 d U . .
O6 O 0.7276(4) 0.3514(8) 0.8177(4) 0.0368(15) Uani 1 1 d . . .
H6A H 0.6917 0.4290 0.7658 0.055 Uiso 1 1 d R . .
H6B H 0.7960 0.3237 0.8071 0.055 Uiso 1 1 d R . .
N1 N 0.7484(5) 0.9516(8) 0.6288(5) 0.0197(7) Uani 1 1 d U . .
O3 O 0.5759(4) 0.6570(7) 0.8743(4) 0.0226(12) Uani 1 1 d . . .
N2 N 0.6413(4) 0.9742(8) 0.5640(4) 0.0188(11) Uani 1 1 d U . .
N3 N 0.5615(4) 0.8983(8) 0.6143(5) 0.0200(11) Uani 1 1 d U . .
C4 C 0.5391(5) 0.7407(9) 0.7840(5) 0.0197(7) Uani 1 1 d U . .
C3 C 0.6186(5) 0.8249(9) 0.7163(5) 0.0184(12) Uani 1 1 d U . .
C1 C 0.8489(6) 0.7987(11) 0.8129(6) 0.0306(14) Uani 1 1 d U . .
C2 C 0.7401(5) 0.8579(10) 0.7242(6) 0.0249(19) Uani 1 1 d . . .
O5 O 0.5946(4) 0.2840(6) 0.9890(4) 0.0245(13) Uani 1 1 d . . .
H5A H 0.6218 0.1611 1.0069 0.037 Uiso 1 1 d R . .
H5B H 0.5488 0.3158 1.0367 0.037 Uiso 1 1 d R . .
O7 O 0.5072(12) 0.3479(17) 0.6299(14) 0.066(5) Uani 0.454(10) 1 d PG A 2
H7A H 0.5702 0.2841 0.6280 0.100 Uiso 0.454(10) 1 d PG A 2
H7B H 0.4561 0.3320 0.5677 0.100 Uiso 0.454(10) 1 d PG A 2
O8 O 0.5458(8) 0.4312(14) 0.6302(8) 0.035(2) Uani 0.546(10) 1 d PGU A 1
H8A H 0.5942 0.3498 0.6697 0.053 Uiso 0.546(10) 1 d PG A 1
H8B H 0.5694 0.4615 0.5710 0.053 Uiso 0.546(10) 1 d PG A 1

loop_
_atom_site_aniso_label
_atom_site_aniso_U_11
_atom_site_aniso_U_22
_atom_site_aniso_U_33
_atom_site_aniso_U_23
_atom_site_aniso_U_13
_atom_site_aniso_U_12
Dy1 0.00231(15) 0.01993(19) 0.0294(2) 0.000 0.00210(15) 0.000
Cu1 0.0036(3) 0.0331(4) 0.0328(4) -0.0093(3) 0.0031(3) -0.0021(3)
Cl1 0.0142(10) 0.0173(10) 0.0662(17) 0.000 -0.0021(11) 0.000
O4 0.0217(10) 0.0260(10) 0.0259(10) 0.0016(8) 0.0037(8) 0.0000(8)
O1 0.009(2) 0.066(3) 0.036(3) 0.033(2) -0.007(2) -0.010(2)
O2 0.0207(16) 0.0374(17) 0.0344(17) 0.0073(14) 0.0064(13) -0.0022(14)
O6 0.014(2) 0.065(3) 0.031(3) 0.013(3) 0.0066(19) 0.020(2)
N1 0.0179(10) 0.0204(10) 0.0204(11) 0.0006(8) 0.0033(8) 0.0005(8)
O3 0.0135(19) 0.024(2) 0.032(2) 0.009(2) 0.0093(18) 0.0014(18)
N2 0.0109(18) 0.0244(19) 0.0201(19) 0.0028(16) 0.0012(15) -0.0010(16)
N3 0.0118(18) 0.0233(19) 0.0250(19) 0.0035(16) 0.0046(15) -0.0013(16)
C4 0.0185(10) 0.0198(11) 0.0211(11) 0.0001(9) 0.0052(8) -0.0003(9)
C3 0.0128(19) 0.020(2) 0.020(2) 0.0066(17) 0.0003(16) -0.0003(17)
C1 0.026(2) 0.032(2) 0.032(2) 0.0039(19) 0.0034(18) -0.0026(18)
C2 0.007(3) 0.032(3) 0.037(4) 0.007(3) 0.008(3) 0.004(3)
O5 0.0086(19) 0.017(2) 0.046(3) 0.004(2) 0.0029(19) 0.0007(17)
O7 0.043(7) 0.023(6) 0.126(12) 0.036(7) 0.005(8) 0.005(6)
O8 0.033(4) 0.029(4) 0.042(4) -0.014(3) 0.007(3) 0.000(3)

loop_
_atom_type_symbol
_atom_type_description
_atom_type_scat_dispersion_real
_atom_type_scat_dispersion_imag
_atom_type_scat_source
C C 0.0033 0.0016 'International Tables Vol C Tables 4.2.6.8 and 6.1.1.4'
H H 0.0000 0.0000 'International Tables Vol C Tables 4.2.6.8 and 6.1.1.4'
Cl Cl 0.1484 0.1585 'International Tables Vol C Tables 4.2.6.8 and 6.1.1.4'
Cu Cu 0.3201 1.2651 'International Tables Vol C Tables 4.2.6.8 and 6.1.1.4'
Dy Dy -0.1892 4.4098 'International Tables Vol C Tables 4.2.6.8 and 6.1.1.4'
N N 0.0061 0.0033 'International Tables Vol C Tables 4.2.6.8 and 6.1.1.4'
O O 0.0106 0.0060 'International Tables Vol C Tables 4.2.6.8 and 6.1.1.4'

loop_
_geom_angle_atom_site_label_1
_geom_angle_atom_site_label_2
_geom_angle_atom_site_label_3
_geom_angle
_geom_angle_site_symmetry_1
_geom_angle_site_symmetry_3
O1 Dy1 O1 96.7(3) . 2_657
O1 Dy1 O5 145.21(16) . .
O1 Dy1 O5 93.08(18) 2_657 .
O1 Dy1 O5 93.08(18) . 2_657
O1 Dy1 O5 145.21(16) 2_657 2_657
O5 Dy1 O5 97.6(2) . 2_657
O1 Dy1 O6 143.74(16) . 2_657
O1 Dy1 O6 77.98(19) 2_657 2_657
O5 Dy1 O6 71.00(16) . 2_657
O5 Dy1 O6 74.50(18) 2_657 2_657
O1 Dy1 O6 77.98(19) . .
O1 Dy1 O6 143.74(16) 2_657 .
O5 Dy1 O6 74.50(18) . .
O5 Dy1 O6 71.00(16) 2_657 .
O6 Dy1 O6 126.5(3) 2_657 .
O1 Dy1 O3 70.73(16) . 2_657
O1 Dy1 O3 78.36(16) 2_657 2_657
O5 Dy1 O3 144.06(16) . 2_657
O5 Dy1 O3 73.58(15) 2_657 2_657
O6 Dy1 O3 73.08(16) 2_657 2_657
O6 Dy1 O3 130.65(16) . 2_657
O1 Dy1 O3 78.36(16) . .
O1 Dy1 O3 70.73(16) 2_657 .
O5 Dy1 O3 73.58(15) . .
O5 Dy1 O3 144.06(16) 2_657 .
O6 Dy1 O3 130.65(16) 2_657 .
O6 Dy1 O3 73.08(16) . .
O3 Dy1 O3 132.8(2) 2_657 .
N3 Cu1 O4 81.0(2) 4_675 4_675
N3 Cu1 N2 95.3(2) 4_675 2_656
O4 Cu1 N2 175.3(2) 4_675 2_656
N3 Cu1 N1 143.0(2) 4_675 .
O4 Cu1 N1 92.6(2) 4_675 .
N2 Cu1 N1 92.1(2) 2_656 .
N3 Cu1 Cl1 126.11(17) 4_675 .
O4 Cu1 Cl1 92.36(14) 4_675 .
N2 Cu1 Cl1 87.56(15) 2_656 .
N1 Cu1 Cl1 90.39(14) . .
Cu1 Cl1 Cu1 85.75(8) 2_656 .
C4 O4 Cu1 116.9(4) . 4_575
C1 O1 Dy1 150.3(5) . .
Dy1 O6 H6A 109.2 . .
Dy1 O6 H6B 109.3 . .
H6A O6 H6B 109.5 . .
N2 N1 C2 109.0(5) . .
N2 N1 Cu1 119.0(4) . .
C2 N1 Cu1 130.6(4) . .
C4 O3 Dy1 144.8(4) . .
N1 N2 N3 109.9(5) . .
N1 N2 Cu1 122.6(4) . 2_656
N3 N2 Cu1 127.5(4) . 2_656
N2 N3 C3 108.6(5) . .
N2 N3 Cu1 136.6(4) . 4_575
C3 N3 Cu1 114.1(4) . 4_575
O3 C4 O4 123.8(6) . .
O3 C4 C3 123.0(5) . .
O4 C4 C3 113.2(5) . .
N3 C3 C2 105.8(6) . .
N3 C3 C4 114.5(5) . .
C2 C3 C4 139.7(6) . .
O2 C1 O1 126.6(6) . .
O2 C1 C2 116.0(7) . .
O1 C1 C2 117.4(6) . .
N1 C2 C3 106.6(5) . .
N1 C2 C1 121.8(6) . .
C3 C2 C1 131.4(7) . .
Dy1 O5 H5A 112.0 . .
Dy1 O5 H5B 111.3 . .
H5A O5 H5B 107.0 . .
H7A O7 H7B 109.5 . .
H7A O7 H8A 41.9 . .
H7B O7 H8A 146.7 . .
H7A O7 H8B 73.3 . .
H7B O7 H8B 87.0 . .
H7A O8 H7B 71.3 . .
H7A O8 H8A 41.0 . .
H7B O8 H8A 108.9 . .
H7A O8 H8B 93.9 . .
H7B O8 H8B 90.0 . .

loop_
_geom_bond_atom_site_label_1
_geom_bond_atom_site_label_2
_geom_bond_distance
_geom_bond_site_symmetry_2
Dy1 O1 2.243(5) .
Dy1 O1 2.243(5) 2_657
Dy1 O5 2.351(4) .
Dy1 O5 2.351(4) 2_657
Dy1 O6 2.427(5) 2_657
Dy1 O6 2.427(5) .
Dy1 O3 2.429(4) 2_657
Dy1 O3 2.429(4) .
Cu1 N3 1.959(5) 4_675
Cu1 O4 1.973(5) 4_675
Cu1 N2 2.003(5) 2_656
Cu1 N1 2.046(6) .
Cu1 Cl1 2.5063(19) .
Cl1 Cu1 2.5062(19) 2_656
O4 C4 1.295(7) .
O4 Cu1 1.973(5) 4_575
O1 C1 1.237(9) .
O2 C1 1.235(9) .
O6 H6A 0.8501 .
O6 H6B 0.8501 .
N1 N2 1.313(7) .
N1 C2 1.342(9) .
O3 C4 1.219(7) .
N2 N3 1.321(8) .
N2 Cu1 2.003(5) 2_656
N3 C3 1.355(8) .
N3 Cu1 1.959(5) 4_575
C4 C3 1.480(10) .
C3 C2 1.403(9) .
C1 C2 1.508(9) .
O5 H5A 0.8967 .
O5 H5B 0.8950 .
O7 H7A 0.8502 .
O7 H7B 0.8505 .
O7 H8A 1.0100 .
O7 H8B 1.3619 .
O8 H7A 1.0346 .
O8 H7B 1.3167 .
O8 H8A 0.8496 .
O8 H8B 0.8502 .
